data_9011535
loop_
_publ_author_name
'Seidl, W.'
'Breu, J.'

_publ_section_title
;
 Single crystal structure refinement of tetramethylammonium-hectorite
 Note: isostructural with hectorite
 Note: anisoU's and H data from ICSD
;
_journal_name_full 'Zeitschrift fur Kristallographie'
_journal_page_first 169
_journal_page_last 176
_journal_volume 220
_journal_year 2005
_chemical_compound_source Synthetic
_chemical_formula_structural C2.8N.7H9Mg2.4Li.6Si4O10F2
_chemical_formula_sum 'C2.784 H9.112 F2 Li0.618 Mg2.382 N0.696 O10 Si4'
_space_group_IT_number 12
_symmetry_space_group_name_Hall '-C 2y'
_symmetry_space_group_name_H-M 'C 1 2/m 1'
_cell_angle_alpha 90
_cell_angle_beta 97.69
_cell_angle_gamma 90
_cell_length_a 5.2735
_cell_length_b 9.1165
_cell_length_c 13.561
_cell_formula_units_Z 2
_cell_volume 646.093
_database_code_amcsd 0011128
_exptl_crystal_density_diffrn 2.184
_cod_original_formula_sum '(Mg2.382 Li.618) Si4 O10 N.696 C2.784 H9.112 F2'
_cod_database_code 9011535
_amcsd_formula_title C2.8N.7H9Mg2.4Li.6Si4O10F2

loop_
_space_group_symop_operation_xyz
x,y,z
1/2+x,1/2+y,z
x,-y,z
1/2+x,1/2-y,z
-x,y,-z
1/2-x,1/2+y,-z
-x,-y,-z
1/2-x,1/2-y,-z

loop_
_atom_site_aniso_label
_atom_site_aniso_U_11
_atom_site_aniso_U_22
_atom_site_aniso_U_33
_atom_site_aniso_U_12
_atom_site_aniso_U_13
_atom_site_aniso_U_23
Mg1 0.00720 0.00830 0.01100 0.00000 0.00060 0.00000
Li1 0.00720 0.00830 0.01100 0.00000 0.00060 0.00000
Mg2 0.00770 0.00870 0.01140 0.00000 0.00160 0.00000
Li2 0.00770 0.00870 0.01140 0.00000 0.00160 0.00000
Si 0.00710 0.00830 0.01120 -0.00020 0.00121 0.00000
O1 0.00900 0.00960 0.01180 0.00030 0.00110 0.00010
O2 0.00980 0.00890 0.01260 0.00000 0.00040 0.00000
O3 0.00810 0.01100 0.01260 0.00190 0.00100 0.00040
F 0.00990 0.01010 0.01390 0.00000 0.00090 0.00000

loop_
_atom_site_label
_atom_site_fract_x
_atom_site_fract_y
_atom_site_fract_z
_atom_site_occupancy
_atom_site_U_iso_or_equiv
Mg1 0.50000 0.16656 0.50000 0.78900 0.00890
Li1 0.50000 0.16656 0.50000 0.21100 0.00890
Mg2 0.00000 0.00000 0.50000 0.80400 0.00930
Li2 0.00000 0.00000 0.50000 0.19600 0.00930
Si 0.09812 0.16679 0.29597 1.00000 0.00890
O1 0.13830 0.16700 0.41636 1.00000 0.01020
O2 0.07850 0.00000 0.25121 1.00000 0.01050
O3 -0.16450 0.25233 0.25088 1.00000 0.01060
N1 0.39000 0.06000 0.00080 0.09400 0.03380
C1 0.47300 0.98900 0.91000 0.09400 0.03380
H1 0.43620 0.88550 0.91150 0.09400 0.05100
H2 0.65290 0.00300 0.91060 0.18900 0.05100
H3 0.38110 0.03170 0.85160 0.09400 0.05100
C2 0.44500 0.21900 0.00000 0.09400 0.03380
H4 0.62590 0.23390 0.00030 0.09400 0.05100
H5 0.39140 0.26460 0.05720 0.09400 0.05100
H6 0.35480 0.26230 0.94050 0.09400 0.05100
C3 0.10800 0.03500 0.99970 0.09400 0.03380
H7 0.07370 0.93200 0.00040 0.09400 0.05100
H8 0.01640 0.07810 0.94060 0.09400 0.05100
H9 0.05290 0.08040 0.05730 0.09400 0.05100
C4 0.53200 0.99100 0.09300 0.09400 0.03380
H10 0.49490 0.88820 0.09320 0.09400 0.05100
H11 0.47850 0.03630 0.15080 0.09400 0.05100
H12 0.71240 0.00550 0.09360 0.18900 0.05100
N2 0.47400 -0.08000 0.00000 0.08000 0.03380
C5 0.46800 -0.98300 0.91100 0.08000 0.03380
H13 0.33690 -0.91020 0.91160 0.08000 0.05100
H14 0.43290 -0.04090 0.85120 0.08000 0.05100
H15 0.63090 -0.93530 0.91160 0.08000 0.05100
C6 0.67600 -0.19300 0.99900 0.08000 0.03380
H16 0.83930 -0.14550 0.00040 0.08000 0.05100
H17 0.64150 -0.25050 0.93940 0.08000 0.05100
H18 0.67860 -0.25520 0.05600 0.08000 0.05100
C7 0.21700 -0.15300 0.99800 0.08000 0.03380
H19 0.08760 -0.07920 0.99860 0.08000 0.05100
H20 0.21860 -0.21530 0.05480 0.08000 0.05100
H21 0.18160 -0.21050 0.93820 0.08000 0.05100
C8 0.52700 -0.98900 0.09300 0.08000 0.03380
H22 0.39510 -0.91630 0.09330 0.08000 0.05100
H23 0.68960 -0.94120 0.09450 0.08000 0.05100
H24 0.52950 -0.05080 0.15040 0.08000 0.05100
F -0.35700 0.00000 0.42578 1.00000 0.01130

loop_
_cod_related_entry_id
_cod_related_entry_database
_cod_related_entry_code
1 AMCSD 0011128
